data_2209160
loop_
_publ_author_name
'Wen-Long Yang'
'Shu-Ping Luo'
'Dan-Qian Xu'

_publ_section_title
;
 3-Methyl-1-(morpholinocarbonylmethyl)imidazolium hexafluorophosphate
;
_journal_coeditor_code FL2020
_journal_issue 6
_journal_name_full 'Acta Crystallographica Section E'
_journal_page_first o2391
_journal_page_last o2392
_journal_paper_doi 10.1107/S1600536806017752
_journal_volume 62
_journal_year 2006
_chemical_formula_iupac 'C10 H16 N3 O2 +, F6 P -'
_chemical_formula_moiety 'C10 H16 N3 O2 +, F6 P -'
_chemical_formula_sum 'C10 H16 F6 N3 O2 P'
_chemical_formula_weight 355.22
_chemical_melting_point 139
_space_group_IT_number 14
_symmetry_cell_setting monoclinic
_symmetry_space_group_name_Hall '-P 2ybc'
_symmetry_space_group_name_H-M 'P 1 21/c 1'
_cell_angle_alpha 90.0000
_cell_angle_beta 99.134(18)
_cell_angle_gamma 90.0000
_cell_formula_units_Z 4
_cell_length_a 13.075(4)
_cell_length_b 9.682(4)
_cell_length_c 11.888(4)
_cell_measurement_reflns_used 11370
_cell_measurement_temperature 296.0(10)
_cell_measurement_theta_max 27.5
_cell_measurement_theta_min 3.0
_cell_volume 1485.8(9)
_computing_cell_refinement PROCESS-AUTO
_computing_data_collection 'PROCESS-AUTO (Rigaku,1998)'
_computing_data_reduction 'CrystalStructure (Rigaku/MSC,2004)'
_computing_molecular_graphics 'Ortep-3 for windows (Farrugia,1997)'
_computing_publication_material CrystalStructure
_computing_structure_refinement 'CRYSTALS (Betteridge <i>et al.</i>,  20036)'
_computing_structure_solution 'SIR97 (Altomare et al., 1999)'
_diffrn_detector_area_resol_mean 10.00
_diffrn_measured_fraction_theta_full 0.997
_diffrn_measured_fraction_theta_max 0.997
_diffrn_measurement_device_type 'Rigaku R-AXIS RAPID'
_diffrn_measurement_method \w
_diffrn_radiation_type 'Mo K\a'
_diffrn_radiation_wavelength 0.71075
_diffrn_reflns_av_R_equivalents 0.034
_diffrn_reflns_limit_h_max 16
_diffrn_reflns_limit_h_min -16
_diffrn_reflns_limit_k_max 12
_diffrn_reflns_limit_k_min -12
_diffrn_reflns_limit_l_max 15
_diffrn_reflns_limit_l_min -15
_diffrn_reflns_number 14263
_diffrn_reflns_theta_full 27.48
_diffrn_reflns_theta_max 27.48
_exptl_absorpt_coefficient_mu 0.260
_exptl_absorpt_correction_T_max 0.896
_exptl_absorpt_correction_T_min 0.863
_exptl_absorpt_correction_type multi-scan
_exptl_absorpt_process_details '(ABSCOR; Higashi, 1995)'
_exptl_crystal_colour colorless
_exptl_crystal_density_diffrn 1.588
_exptl_crystal_density_method 'not measured'
_exptl_crystal_description chunk
_exptl_crystal_F_000 728.00
_exptl_crystal_size_max 0.55
_exptl_crystal_size_mid 0.47
_exptl_crystal_size_min 0.42
_refine_diff_density_max 0.59
_refine_diff_density_min -0.50
_refine_ls_extinction_coef 65E1(6)
_refine_ls_extinction_method 'Larson (1970)'
_refine_ls_goodness_of_fit_ref 1.010
_refine_ls_hydrogen_treatment constr
_refine_ls_number_parameters 200
_refine_ls_number_reflns 3393
_refine_ls_R_factor_gt 0.0628
_refine_ls_shift/su_max 0.0000
_refine_ls_structure_factor_coef Fsqd
_refine_ls_weighting_details 'w = 1/[0.0005Fo^2^ + 5\s(Fo^2^)]/(4Fo^2^)'
_refine_ls_weighting_scheme calc
_refine_ls_wR_factor_ref 0.1515
_reflns_number_gt 2334
_reflns_number_total 3393
_reflns_threshold_expression F^2^>2\s(F^2^)
_cod_data_source_file fl2020.cif
_cod_data_source_block I
_cod_original_cell_volume 1485.9(9)
_cod_original_sg_symbol_H-M 'P 21/c'
_cod_database_code 2209160
_cod_database_fobs_code 2209160

loop_
_symmetry_equiv_pos_site_id
_symmetry_equiv_pos_as_xyz
1 +X,+Y,+Z
2 -X,1/2+Y,1/2-Z
3 -X,-Y,-Z
4 +X,1/2-Y,1/2+Z

loop_
_atom_site_type_symbol
_atom_site_label
_atom_site_fract_x
_atom_site_fract_y
_atom_site_fract_z
_atom_site_U_iso_or_equiv
_atom_site_adp_type
_atom_site_calc_flag
_atom_site_refinement_flags
_atom_site_occupancy
P P1 0.75792(6) 0.42237(9) 0.44878(6) 0.0586(2) Uani d . 1.00
F F1 0.64745(14) 0.4807(2) 0.46362(19) 0.1022(8) Uani d . 1.00
F F2 0.7102(2) 0.2777(2) 0.4210(2) 0.1415(12) Uani d . 1.00
F F3 0.86721(17) 0.3682(2) 0.4362(2) 0.1240(9) Uani d . 1.00
F F4 0.8007(2) 0.5699(2) 0.4802(2) 0.1582(13) Uani d . 1.00
F F5 0.73837(18) 0.4693(2) 0.32198(18) 0.1256(10) Uani d . 1.00
F F6 0.77186(17) 0.3757(2) 0.57688(17) 0.1184(9) Uani d . 1.00
O O1 1.00790(12) 1.0258(2) 0.64929(16) 0.0548(5) Uani d . 1.00
O O2 0.66192(12) 0.84462(19) 0.62289(14) 0.0504(5) Uani d . 1.00
N N1 0.83515(13) 0.8502(2) 0.62701(19) 0.0440(6) Uani d . 1.00
N N2 0.66476(14) 0.6437(2) 0.77814(18) 0.0453(6) Uani d . 1.00
N N3 0.52767(16) 0.6426(2) 0.85523(18) 0.0470(6) Uani d . 1.00
C C1 0.74813(17) 0.8011(2) 0.6584(2) 0.0399(6) Uani d . 1.00
C C2 0.93947(18) 0.7963(2) 0.6626(2) 0.0574(8) Uani d . 1.00
C C3 1.0072(2) 0.9080(3) 0.7198(2) 0.0634(9) Uani d . 1.00
C C4 0.9056(2) 1.0790(2) 0.6179(2) 0.0538(8) Uani d . 1.00
C C5 0.83414(19) 0.9723(2) 0.5558(2) 0.0480(7) Uani d . 1.00
C C6 0.76366(18) 0.6849(2) 0.7474(2) 0.0502(7) Uani d . 1.00
C C7 0.6061(2) 0.5365(4) 0.7350(3) 0.1041(14) Uani d . 1.00
C C8 0.5208(2) 0.5365(4) 0.7831(3) 0.0953(13) Uani d . 1.00
C C9 0.61612(19) 0.7048(2) 0.8519(2) 0.0491(7) Uani d . 1.00
C C10 0.4509(2) 0.6810(3) 0.9272(2) 0.0778(11) Uani d . 1.00
H H7 0.6221 0.4736 0.6813 0.125 Uiso c R 1.00
H H8 0.4663 0.4740 0.7689 0.114 Uiso c R 1.00
H H9 0.6405 0.7811 0.8956 0.059 Uiso c R 1.00
H H21 0.9672 0.7639 0.5964 0.069 Uiso c R 1.00
H H22 0.9370 0.7203 0.7153 0.069 Uiso c R 1.00
H H31 0.9819 0.9347 0.7891 0.076 Uiso c R 1.00
H H32 1.0773 0.8730 0.7387 0.076 Uiso c R 1.00
H H41 0.9081 1.1584 0.5686 0.065 Uiso c R 1.00
H H42 0.8792 1.1070 0.6861 0.065 Uiso c R 1.00
H H51 0.7644 1.0092 0.5398 0.058 Uiso c R 1.00
H H52 0.8574 0.9481 0.4848 0.058 Uiso c R 1.00
H H61 0.7952 0.6060 0.7161 0.060 Uiso c R 1.00
H H62 0.8088 0.7173 0.8149 0.060 Uiso c R 1.00
H H101 0.4657 0.7721 0.9573 0.093 Uiso c R 1.00
H H102 0.4537 0.6164 0.9889 0.093 Uiso c R 1.00
H H103 0.3829 0.6796 0.8826 0.093 Uiso c R 1.00

loop_
_atom_site_aniso_label
_atom_site_aniso_U_11
_atom_site_aniso_U_22
_atom_site_aniso_U_33
_atom_site_aniso_U_12
_atom_site_aniso_U_13
_atom_site_aniso_U_23
P1 0.0601(5) 0.0567(5) 0.0642(5) 0.0138(3) 0.0264(3) 0.0153(4)
F1 0.0776(13) 0.132(2) 0.1055(16) 0.0446(12) 0.0409(11) 0.0379(13)
F2 0.173(2) 0.0871(18) 0.178(2) -0.0389(17) 0.068(2) -0.0232(18)
F3 0.0914(15) 0.141(2) 0.157(2) 0.0620(15) 0.0732(15) 0.0594(17)
F4 0.135(2) 0.086(2) 0.252(3) -0.0249(16) 0.025(2) -0.029(2)
F5 0.1296(19) 0.178(2) 0.0798(15) 0.0407(18) 0.0507(14) 0.0580(16)
F6 0.1101(16) 0.175(2) 0.0744(14) 0.0553(16) 0.0269(12) 0.0421(15)
O1 0.0424(10) 0.0534(11) 0.0697(13) -0.0106(8) 0.0127(9) 0.0052(10)
O2 0.0315(8) 0.0610(12) 0.0592(11) 0.0028(8) 0.0087(7) 0.0080(9)
N1 0.0308(9) 0.0413(12) 0.0623(13) 0.0008(8) 0.0143(9) 0.0034(10)
N2 0.0409(11) 0.0458(13) 0.0515(13) -0.0072(9) 0.0139(10) 0.0024(10)
N3 0.0376(10) 0.0555(14) 0.0496(13) -0.0032(9) 0.0120(9) 0.0029(11)
C1 0.0321(11) 0.0413(14) 0.0480(14) 0.0009(10) 0.0117(10) -0.0050(11)
C2 0.0335(12) 0.0472(16) 0.094(2) 0.0037(11) 0.0185(13) 0.0127(15)
C3 0.0403(14) 0.071(2) 0.077(2) -0.0034(14) 0.0056(14) 0.0179(17)
C4 0.0538(15) 0.0458(16) 0.0645(18) -0.0015(13) 0.0176(13) 0.0097(14)
C5 0.0396(13) 0.0550(16) 0.0513(15) -0.0016(11) 0.0125(11) 0.0087(13)
C6 0.0339(12) 0.0498(16) 0.0689(18) -0.0010(11) 0.0138(12) 0.0113(13)
C7 0.109(2) 0.106(3) 0.115(3) -0.066(2) 0.071(2) -0.066(2)
C8 0.073(2) 0.121(3) 0.102(2) -0.063(2) 0.047(2) -0.050(2)
C9 0.0471(14) 0.0464(15) 0.0554(17) -0.0095(12) 0.0129(12) -0.0055(13)
C10 0.0642(19) 0.081(2) 0.100(2) 0.0065(17) 0.0481(19) 0.004(2)

loop_
_atom_type_symbol
_atom_type_description
_atom_type_scat_dispersion_real
_atom_type_scat_dispersion_imag
_atom_type_scat_source
C C 0.003 0.002
;
International Tables for Crystallography
(1992, Vol. C, Tables 4.2.6.8 and 6.1.1.4)
;
H H 0.000 0.000
;
International Tables for Crystallography
(1992, Vol. C, Tables 4.2.6.8 and 6.1.1.4)
;
O O 0.011 0.006
;
International Tables for Crystallography
(1992, Vol. C, Tables 4.2.6.8 and 6.1.1.4)
;
N N 0.006 0.003
;
International Tables for Crystallography
(1992, Vol. C, Tables 4.2.6.8 and 6.1.1.4)
;
P P 0.102 0.094
;
International Tables for Crystallography
(1992, Vol. C, Tables 4.2.6.8 and 6.1.1.4)
;
F F 0.017 0.010
;
International Tables for Crystallography
(1992, Vol. C, Tables 4.2.6.8 and 6.1.1.4)
;

loop_
_geom_angle_atom_site_label_1
_geom_angle_atom_site_label_2
_geom_angle_atom_site_label_3
_geom_angle
F1 P1 F2 90.14(15)
F1 P1 F3 178.58(13)
F1 P1 F4 86.88(14)
F1 P1 F5 89.51(12)
F1 P1 F6 87.83(12)
F2 P1 F3 91.15(15)
F2 P1 F4 176.79(18)
F2 P1 F5 93.37(15)
F2 P1 F6 85.84(15)
F3 P1 F4 91.81(15)
F3 P1 F5 91.00(13)
F3 P1 F6 91.68(13)
F4 P1 F5 87.82(16)
F4 P1 F6 92.83(16)
F5 P1 F6 177.22(13)
C3 O1 C4 110.6(2)
C1 N1 C2 126.1(2)
C1 N1 C5 121.44(19)
C2 N1 C5 112.4(2)
C6 N2 C7 126.4(2)
C6 N2 C9 126.3(2)
C7 N2 C9 107.3(2)
C8 N3 C9 107.8(2)
C8 N3 C10 126.1(2)
C9 N3 C10 126.1(2)
O2 C1 N1 124.2(2)
O2 C1 C6 120.5(2)
N1 C1 C6 115.27(19)
N1 C2 C3 109.4(2)
O1 C3 C2 111.9(2)
O1 C4 C5 111.4(2)
N1 C5 C4 109.0(2)
N2 C6 C1 110.38(18)
N2 C7 C8 107.6(3)
N3 C8 C7 107.5(3)
N2 C9 N3 109.8(2)
N1 C2 H21 109.5
N1 C2 H22 109.5
C3 C2 H21 109.5
C3 C2 H22 109.5
H21 C2 H22 109.5
O1 C3 H31 108.9
O1 C3 H32 108.9
C2 C3 H31 108.9
C2 C3 H32 108.9
H31 C3 H32 109.5
O1 C4 H41 109.0
O1 C4 H42 109.0
C5 C4 H41 109.0
C5 C4 H42 109.0
H41 C4 H42 109.5
N1 C5 H51 109.6
N1 C5 H52 109.6
C4 C5 H51 109.6
C4 C5 H52 109.6
H51 C5 H52 109.5
N2 C6 H61 109.2
N2 C6 H62 109.2
C1 C6 H61 109.2
C1 C6 H62 109.2
H61 C6 H62 109.5
N2 C7 H7 126.2
C8 C7 H7 126.2
N3 C8 H8 126.2
C7 C8 H8 126.2
N2 C9 H9 125.1
N3 C9 H9 125.1
N3 C10 H101 109.5
N3 C10 H102 109.5
N3 C10 H103 109.5
H101 C10 H102 109.5
H101 C10 H103 109.5
H102 C10 H103 109.5

loop_
_geom_bond_atom_site_label_1
_geom_bond_atom_site_label_2
_geom_bond_distance
P1 F1 1.587(2)
P1 F2 1.548(2)
P1 F3 1.551(2)
P1 F4 1.557(2)
P1 F5 1.556(2)
P1 F6 1.571(2)
O1 C3 1.417(3)
O1 C4 1.426(3)
O2 C1 1.215(2)
N1 C1 1.340(3)
N1 C2 1.459(2)
N1 C5 1.453(3)
N2 C6 1.454(3)
N2 C7 1.343(4)
N2 C9 1.304(3)
N3 C8 1.331(4)
N3 C9 1.310(3)
N3 C10 1.467(4)
C1 C6 1.535(3)
C2 C3 1.491(3)
C4 C5 1.506(3)
C7 C8 1.332(5)
C2 H21 0.970
C2 H22 0.970
C3 H31 0.970
C3 H32 0.970
C4 H41 0.970
C4 H42 0.970
C5 H51 0.970
C5 H52 0.970
C6 H61 0.970
C6 H62 0.970
C7 H7 0.930
C8 H8 0.930
C9 H9 0.930
C10 H101 0.960
C10 H102 0.960
C10 H103 0.960

loop_
_geom_contact_atom_site_label_1
_geom_contact_atom_site_label_2
_geom_contact_distance
_geom_contact_site_symmetry_2
F1 C7 3.398(4) .
F1 C8 3.379(3) 3_666
F1 C9 3.321(3) 4_564
F1 C10 3.505(4) 2_646
F2 C10 3.126(4) 2_646
F3 C2 3.354(3) 3_766
F3 C4 3.523(3) 1_545
F4 N1 3.220(3) .
F4 C1 3.231(4) .
F4 C2 3.399(4) .
F4 C6 3.473(4) .
F4 C9 3.426(3) 4_564
F5 O2 3.016(2) 4_564
F5 N1 3.311(3) 4_564
F5 C1 2.970(3) 4_564
F5 C4 3.546(3) 4_564
F5 C6 3.493(3) 4_564
F5 C8 3.421(3) 3_666
F5 C9 3.581(3) 4_564
F6 C3 3.474(3) 2_746
F6 C4 3.359(3) 1_545
F6 C7 3.457(4) .
F6 C10 3.463(4) 2_646
O1 O1 3.558(2) 3_776
O1 C2 3.442(3) 2_756
O1 C5 3.437(3) 3_776
O1 C6 3.411(2) 2_756
O2 F5 3.016(2) 4_565
O2 N3 3.384(2) 4_564
O2 C8 3.355(4) 2_656
O2 C9 3.217(3) 4_564
O2 C10 3.586(3) 2_656
O2 C10 3.324(3) 4_564
N1 F4 3.220(3) .
N1 F5 3.311(3) 4_565
N3 O2 3.384(2) 4_565
C1 F4 3.231(4) .
C1 F5 2.970(3) 4_565
C2 F3 3.354(3) 3_766
C2 F4 3.399(4) .
C2 O1 3.442(3) 2_746
C3 F6 3.474(3) 2_756
C4 F3 3.523(3) 1_565
C4 F5 3.546(3) 4_565
C4 F6 3.359(3) 1_565
C5 O1 3.437(3) 3_776
C6 F4 3.473(4) .
C6 F5 3.493(3) 4_565
C6 O1 3.411(2) 2_746
C7 F1 3.398(4) .
C7 F6 3.457(4) .
C8 F1 3.379(3) 3_666
C8 F5 3.421(3) 3_666
C8 O2 3.355(4) 2_646
C9 F1 3.321(3) 4_565
C9 F4 3.426(3) 4_565
C9 F5 3.581(3) 4_565
C9 O2 3.217(3) 4_565
C10 F1 3.505(4) 2_656
C10 F2 3.126(4) 2_656
C10 F6 3.463(4) 2_656
C10 O2 3.586(3) 2_646
C10 O2 3.324(3) 4_565
P1 H7 3.549 .
P1 H9 3.270 4_564
P1 H41 3.395 1_545
P1 H101 3.599 2_646
F1 H7 2.661 .
F1 H8 2.956 3_666
F1 H9 2.441 4_564
F1 H61 3.517 .
F1 H101 2.756 2_646
F1 H101 3.365 4_564
F1 H103 3.497 2_646
F2 H41 3.109 1_545
F2 H51 2.990 1_545
F2 H101 2.906 2_646
F2 H102 2.984 2_646
F2 H103 2.956 2_646
F3 H21 2.596 3_766
F3 H22 3.463 3_766
F3 H31 3.595 2_746
F3 H31 3.128 4_564
F3 H32 3.284 3_766
F3 H41 2.573 1_545
F3 H42 3.012 4_564
F4 H9 2.609 4_564
F4 H21 3.037 .
F4 H22 3.396 .
F4 H31 3.533 4_564
F4 H61 2.839 .
F4 H62 2.860 4_564
F5 H8 2.777 3_666
F5 H9 2.933 4_564
F5 H31 3.399 4_564
F5 H42 2.737 4_564
F5 H51 3.432 4_564
F5 H62 3.176 4_564
F5 H103 3.047 3_666
F6 H7 2.654 .
F6 H31 3.406 2_746
F6 H32 2.706 2_746
F6 H41 2.768 1_545
F6 H42 3.138 1_545
F6 H51 3.576 1_545
F6 H61 2.764 .
F6 H101 3.228 2_646
F6 H103 2.871 2_646
O1 H22 2.508 2_756
O1 H41 3.465 3_776
O1 H52 2.569 3_776
O1 H61 2.913 2_756
O1 H62 3.007 2_756
O2 H8 2.592 2_656
O2 H9 2.936 4_564
O2 H101 3.183 4_564
O2 H102 3.216 2_656
O2 H102 2.952 4_564
O2 H103 3.295 2_656
N2 H51 3.504 4_565
N2 H52 3.348 4_565
N3 H8 3.538 2_656
N3 H102 3.104 3_667
C1 H8 3.490 2_656
C1 H9 3.313 4_564
C2 H42 3.296 2_746
C3 H22 3.177 2_756
C3 H41 3.537 2_746
C3 H42 3.380 2_746
C3 H52 3.516 3_776
C3 H61 3.211 2_756
C4 H21 3.593 3_776
C4 H22 2.957 2_756
C4 H32 3.307 2_756
C4 H52 3.515 3_776
C5 H62 3.373 4_564
C6 H52 3.167 4_565
C7 H101 3.461 2_646
C8 H102 3.060 3_667
C9 H8 3.086 2_656
C9 H51 3.415 4_565
C10 H7 3.195 2_656
C10 H51 3.346 2_646
C10 H102 3.233 3_667
H7 P1 3.549 .
H7 F1 2.661 .
H7 F6 2.654 .
H7 C10 3.195 2_646
H7 H101 2.690 2_646
H7 H103 2.944 2_646
H8 F1 2.956 3_666
H8 F5 2.777 3_666
H8 O2 2.592 2_646
H8 N3 3.538 2_646
H8 C1 3.490 2_646
H8 C9 3.086 2_646
H8 H9 2.898 2_646
H8 H101 3.549 2_646
H8 H102 3.032 3_667
H9 P1 3.270 4_565
H9 F1 2.441 4_565
H9 F4 2.609 4_565
H9 F5 2.933 4_565
H9 O2 2.936 4_565
H9 C1 3.313 4_565
H9 H8 2.898 2_656
H9 H51 3.546 4_565
H21 F3 2.596 3_766
H21 F4 3.037 .
H21 C4 3.593 3_776
H21 H31 3.488 2_746
H21 H41 2.844 3_776
H21 H42 3.373 2_746
H22 F3 3.463 3_766
H22 F4 3.396 .
H22 O1 2.508 2_746
H22 C3 3.177 2_746
H22 C4 2.957 2_746
H22 H31 2.965 2_746
H22 H32 3.417 2_746
H22 H41 3.068 2_746
H22 H42 2.731 2_746
H31 F3 3.595 2_756
H31 F3 3.128 4_565
H31 F4 3.533 4_565
H31 F5 3.399 4_565
H31 F6 3.406 2_756
H31 H21 3.488 2_756
H31 H22 2.965 2_756
H31 H41 3.363 2_746
H31 H61 3.363 2_756
H32 F3 3.284 3_766
H32 F6 2.706 2_756
H32 C4 3.307 2_746
H32 H22 3.417 2_756
H32 H41 3.076 2_746
H32 H42 2.755 2_746
H32 H52 3.393 3_776
H32 H61 2.806 2_756
H41 P1 3.395 1_565
H41 F2 3.109 1_565
H41 F3 2.573 1_565
H41 F6 2.768 1_565
H41 O1 3.465 3_776
H41 C3 3.537 2_756
H41 H21 2.844 3_776
H41 H22 3.068 2_756
H41 H31 3.363 2_756
H41 H32 3.076 2_756
H41 H52 3.390 3_776
H42 F3 3.012 4_565
H42 F5 2.737 4_565
H42 F6 3.138 1_565
H42 C2 3.296 2_756
H42 C3 3.380 2_756
H42 H21 3.373 2_756
H42 H22 2.731 2_756
H42 H32 2.755 2_756
H42 H103 3.467 2_656
H51 F2 2.990 1_565
H51 F5 3.432 4_565
H51 F6 3.576 1_565
H51 N2 3.504 4_564
H51 C9 3.415 4_564
H51 C10 3.346 2_656
H51 H9 3.546 4_564
H51 H62 3.575 4_564
H51 H102 3.003 2_656
H51 H103 2.801 2_656
H52 O1 2.569 3_776
H52 N2 3.348 4_564
H52 C3 3.516 3_776
H52 C4 3.515 3_776
H52 C6 3.167 4_564
H52 H32 3.393 3_776
H52 H41 3.390 3_776
H52 H61 3.213 4_564
H52 H62 2.577 4_564
H61 F1 3.517 .
H61 F4 2.839 .
H61 F6 2.764 .
H61 O1 2.913 2_746
H61 C3 3.211 2_746
H61 H31 3.363 2_746
H61 H32 2.806 2_746
H61 H52 3.213 4_565
H62 F4 2.860 4_565
H62 F5 3.176 4_565
H62 O1 3.007 2_746
H62 C5 3.373 4_565
H62 H51 3.575 4_565
H62 H52 2.577 4_565
H101 P1 3.599 2_656
H101 F1 2.756 2_656
H101 F1 3.365 4_565
H101 F2 2.906 2_656
H101 F6 3.228 2_656
H101 O2 3.183 4_565
H101 C7 3.461 2_656
H101 H7 2.690 2_656
H101 H8 3.549 2_656
H102 F2 2.984 2_656
H102 O2 3.216 2_646
H102 O2 2.952 4_565
H102 N3 3.104 3_667
H102 C8 3.060 3_667
H102 C10 3.233 3_667
H102 H8 3.032 3_667
H102 H51 3.003 2_646
H102 H102 2.553 3_667
H103 F1 3.497 2_656
H103 F2 2.956 2_656
H103 F5 3.047 3_666
H103 F6 2.871 2_656
H103 O2 3.295 2_646
H103 H7 2.944 2_656
H103 H42 3.467 2_646
H103 H51 2.801 2_646

loop_
_geom_torsion_atom_site_label_1
_geom_torsion_atom_site_label_2
_geom_torsion_atom_site_label_3
_geom_torsion_atom_site_label_4
_geom_torsion
C3 O1 C4 C5 -58.7(2)
C4 O1 C3 C2 58.6(3)
C1 N1 C2 C3 -121.9(2)
C2 N1 C1 O2 -176.5(2)
C2 N1 C1 C6 5.1(3)
C1 N1 C5 C4 121.9(2)
C5 N1 C1 O2 7.0(3)
C5 N1 C1 C6 -171.4(2)
C2 N1 C5 C4 -55.1(2)
C5 N1 C2 C3 54.9(3)
C6 N2 C7 C8 -178.3(2)
C7 N2 C6 C1 96.9(3)
C6 N2 C9 N3 177.9(2)
C9 N2 C6 C1 -82.4(3)
C7 N2 C9 N3 -1.5(3)
C9 N2 C7 C8 1.1(3)
C8 N3 C9 N2 1.4(3)
C9 N3 C8 C7 -0.7(3)
C10 N3 C8 C7 -179.6(2)
C10 N3 C9 N2 -179.7(2)
O2 C1 C6 N2 -0.7(3)
N1 C1 C6 N2 177.8(2)
N1 C2 C3 O1 -55.9(3)
O1 C4 C5 N1 56.5(2)
N2 C7 C8 N3 -0.2(4)

loop_
_cod_related_entry_id
_cod_related_entry_database
_cod_related_entry_code
1 ChemSpider 21128191
